data_4313084
loop_
_publ_author_name
'Jonathan Bernard'
'Kirstin Ortner'
'Bernhard Spingler'
'H.-J. Pietzsch'
'Roger Alberto'

_publ_section_title
;
 Aqueous Synthesis of Derivatized Cyclopentadienyl Complexes of Technetium
 and Rhenium Directed toward Radiopharmaceutical Application
;
_journal_name_full 'Inorganic Chemistry'
_journal_page_first 1014
_journal_page_last 1022
_journal_paper_doi 10.1021/ic0204575
_journal_volume 42
_journal_year 2003
_chemical_formula_sum 'C16 H11 O4 Re'
_chemical_formula_weight 453.45
_chemical_name_systematic
;
Re(I)(carboxybenzylcyclopentadienyl)(CO)3
;
_space_group_IT_number 14
_symmetry_cell_setting monoclinic
_symmetry_space_group_name_Hall '-P 2ybc'
_symmetry_space_group_name_H-M 'P 1 21/c 1'
_atom_sites_solution_hydrogens geom
_atom_sites_solution_primary direct
_atom_sites_solution_secondary difmap
_audit_creation_method SHELXL-97
_cell_angle_alpha 90.00
_cell_angle_beta 107.172(8)
_cell_angle_gamma 90.00
_cell_formula_units_Z 4
_cell_length_a 16.0665(9)
_cell_length_b 7.6797(4)
_cell_length_c 12.3656(11)
_cell_measurement_reflns_used 8000
_cell_measurement_temperature 183(2)
_cell_volume 1457.73(18)
_computing_cell_refinement 'IPDS (Stoe, 1999)'
_computing_data_collection 'IPDS (Stoe, 1999)'
_computing_data_reduction 'X-RED (Stoe, 1999)'
_computing_molecular_graphics 'ORTEP-3 (Farrugia, 1997)'
_computing_publication_material 'SHELXL-97 (Sheldrick, 1997)'
_computing_structure_refinement 'SHELXL-97 (Sheldrick, 1997)'
_computing_structure_solution 'SHELXS-97 (Sheldrick, 1990)'
_diffrn_ambient_temperature 183(2)
_diffrn_measured_fraction_theta_full 0.983
_diffrn_measured_fraction_theta_max 0.983
_diffrn_measurement_device_type 'Stoe IPDS'
_diffrn_measurement_method '/f oscillation scan'
_diffrn_radiation_monochromator graphite
_diffrn_radiation_source 'fine-focus sealed tube'
_diffrn_radiation_type MoK\a
_diffrn_radiation_wavelength 0.71073
_diffrn_reflns_av_R_equivalents 0.0510
_diffrn_reflns_av_sigmaI/netI 0.0359
_diffrn_reflns_limit_h_max 21
_diffrn_reflns_limit_h_min -21
_diffrn_reflns_limit_k_max 10
_diffrn_reflns_limit_k_min -10
_diffrn_reflns_limit_l_max 16
_diffrn_reflns_limit_l_min -16
_diffrn_reflns_number 19852
_diffrn_reflns_theta_full 28.17
_diffrn_reflns_theta_max 28.17
_diffrn_reflns_theta_min 2.65
_diffrn_standards_interval_count 'every image'
_diffrn_standards_interval_time 5.5
_diffrn_standards_number 50-200
_exptl_absorpt_coefficient_mu 8.347
_exptl_absorpt_correction_T_max 0.7165
_exptl_absorpt_correction_T_min 0.3104
_exptl_absorpt_correction_type numerical
_exptl_crystal_colour colorless
_exptl_crystal_density_diffrn 2.066
_exptl_crystal_density_method 'not measured'
_exptl_crystal_description plate
_exptl_crystal_F_000 856
_exptl_crystal_size_max 0.15
_exptl_crystal_size_mid 0.14
_exptl_crystal_size_min 0.04
_refine_diff_density_max 0.977
_refine_diff_density_min -1.504
_refine_diff_density_rms 0.158
_refine_ls_extinction_method none
_refine_ls_goodness_of_fit_ref 0.980
_refine_ls_hydrogen_treatment mixed
_refine_ls_matrix_type full
_refine_ls_number_parameters 190
_refine_ls_number_reflns 3529
_refine_ls_number_restraints 0
_refine_ls_restrained_S_all 0.980
_refine_ls_R_factor_all 0.0488
_refine_ls_R_factor_gt 0.0367
_refine_ls_shift/su_max 0.013
_refine_ls_shift/su_mean 0.001
_refine_ls_structure_factor_coef Fsqd
_refine_ls_weighting_details 'calc w=1/[\s^2^(Fo^2^)+(0.0587P)^2^+0.0000P] where P=(Fo^2^+2Fc^2^)/3'
_refine_ls_weighting_scheme calc
_refine_ls_wR_factor_gt 0.0889
_refine_ls_wR_factor_ref 0.0916
_reflns_number_gt 2632
_reflns_number_total 3529
_reflns_threshold_expression >2sigma(I)
_cod_data_source_file ic0204575_1.cif
_cod_data_source_block 7
_cod_depositor_comments
;
The following automatic conversions were performed:

'_symmetry_cell_setting' value 'Monoclinic' changed to 'monoclinic'
according to the built-in table from CIF Core dictionary named
'cif_core.dic' version 2.4.1 from
2010-06-29.

'_exptl_absorpt_correction_type' value 'Numerical'
changed to 'numerical' according to the built-in table from CIF Core
dictionary named 'cif_core.dic' version 2.4.1 from 2010-06-29.

Automatic conversion script
Id: cif_fix_values 1646 2011-03-28 12:23:43Z adriana 
;
_cod_original_cell_volume 1457.73(17)
_cod_database_code 4313084

loop_
_symmetry_equiv_pos_as_xyz
'x, y, z'
'-x, y+1/2, -z+1/2'
'-x, -y, -z'
'x, -y-1/2, z-1/2'

loop_
_atom_site_label
_atom_site_type_symbol
_atom_site_fract_x
_atom_site_fract_y
_atom_site_fract_z
_atom_site_U_iso_or_equiv
_atom_site_adp_type
_atom_site_occupancy
_atom_site_symmetry_multiplicity
_atom_site_calc_flag
_atom_site_refinement_flags
_atom_site_disorder_assembly
_atom_site_disorder_group
Re1 Re -0.349680(15) 0.40466(3) -0.06054(2) 0.03932(9) Uani 1 1 d . . .
C1 C -0.3250(4) 0.1101(7) -0.0550(6) 0.0416(14) Uani 1 1 d . . .
H1A H -0.3425 0.0427 -0.1203 0.050 Uiso 1 1 calc R . .
C2 C -0.3752(5) 0.1453(9) 0.0198(6) 0.0491(16) Uani 1 1 d . . .
H2A H -0.4312 0.1049 0.0123 0.059 Uiso 1 1 calc R . .
C3 C -0.3245(5) 0.2530(9) 0.1078(5) 0.0484(16) Uani 1 1 d . . .
H3A H -0.3421 0.2961 0.1678 0.058 Uiso 1 1 calc R . .
C4 C -0.2427(4) 0.2846(9) 0.0897(5) 0.0390(12) Uani 1 1 d . . .
H4A H -0.1972 0.3504 0.1354 0.047 Uiso 1 1 calc R . .
C5 C -0.2434(4) 0.1956(7) -0.0128(5) 0.0346(11) Uani 1 1 d . . .
C6 C -0.1713(4) 0.1907(7) -0.0671(4) 0.0325(11) Uani 1 1 d . . .
C7 C -0.0913(4) 0.2971(7) -0.0109(5) 0.0343(11) Uani 1 1 d . . .
H7A H -0.0656 0.2522 0.0650 0.041 Uiso 1 1 calc R . .
H7B H -0.1094 0.4160 -0.0037 0.041 Uiso 1 1 calc R . .
C8 C -0.0216(4) 0.3004(7) -0.0708(5) 0.0334(11) Uani 1 1 d . . .
C9 C 0.0577(4) 0.2161(7) -0.0257(5) 0.0368(12) Uani 1 1 d . . .
H9 H 0.0678 0.1536 0.0413 0.044 Uiso 1 1 calc R . .
C10 C 0.1225(4) 0.2247(8) -0.0805(5) 0.0393(12) Uani 1 1 d . . .
H10 H 0.1751 0.1669 -0.0501 0.047 Uiso 1 1 calc R . .
C11 C 0.1083(4) 0.3193(7) -0.1801(5) 0.0411(13) Uani 1 1 d . . .
H11 H 0.1512 0.3247 -0.2167 0.049 Uiso 1 1 calc R . .
C12 C 0.0298(4) 0.4058(8) -0.2248(5) 0.0408(13) Uani 1 1 d . . .
H12 H 0.0206 0.4711 -0.2906 0.049 Uiso 1 1 calc R . .
C13 C -0.0355(4) 0.3952(7) -0.1713(5) 0.0368(12) Uani 1 1 d . . .
H13 H -0.0884 0.4513 -0.2027 0.044 Uiso 1 1 calc R . .
C14 C -0.4556(6) 0.4083(11) -0.1866(9) 0.071(2) Uani 1 1 d . . .
C15 C -0.3852(6) 0.6143(10) -0.0005(9) 0.066(2) Uani 1 1 d . . .
C16 C -0.2942(5) 0.5460(10) -0.1476(7) 0.0574(18) Uani 1 1 d . . .
O1 O -0.1789(3) 0.1005(5) -0.1514(4) 0.0441(10) Uani 1 1 d . . .
O14 O -0.5159(5) 0.4035(11) -0.2606(8) 0.116(3) Uani 1 1 d . . .
O15 O -0.4056(6) 0.7368(7) 0.0396(7) 0.097(3) Uani 1 1 d . . .
O16 O -0.2591(5) 0.6266(9) -0.1993(6) 0.084(2) Uani 1 1 d . . .

loop_
_atom_site_aniso_label
_atom_site_aniso_U_11
_atom_site_aniso_U_22
_atom_site_aniso_U_33
_atom_site_aniso_U_23
_atom_site_aniso_U_13
_atom_site_aniso_U_12
Re1 0.03296(13) 0.03974(13) 0.04518(14) 0.00458(11) 0.01141(9) 0.00090(11)
C1 0.042(3) 0.026(2) 0.053(3) 0.004(2) 0.008(3) -0.005(2)
C2 0.037(3) 0.048(3) 0.064(4) 0.019(3) 0.017(3) -0.006(3)
C3 0.050(4) 0.063(4) 0.039(3) 0.013(3) 0.022(3) 0.004(3)
C4 0.032(3) 0.051(3) 0.030(3) 0.008(2) 0.002(2) 0.003(3)
C5 0.033(3) 0.029(2) 0.040(3) 0.007(2) 0.008(2) 0.007(2)
C6 0.035(3) 0.031(2) 0.031(3) 0.002(2) 0.009(2) 0.001(2)
C7 0.035(3) 0.035(2) 0.032(3) -0.005(2) 0.009(2) -0.002(2)
C8 0.032(3) 0.034(2) 0.036(3) -0.003(2) 0.013(2) -0.004(2)
C9 0.042(3) 0.033(2) 0.035(3) 0.002(2) 0.010(2) -0.002(2)
C10 0.035(3) 0.038(3) 0.044(3) -0.001(2) 0.011(2) 0.002(2)
C11 0.045(3) 0.040(3) 0.044(3) -0.009(2) 0.020(3) -0.006(3)
C12 0.050(4) 0.040(3) 0.033(3) -0.003(2) 0.012(3) -0.003(3)
C13 0.043(3) 0.035(2) 0.031(2) -0.002(2) 0.007(2) -0.004(2)
C14 0.055(5) 0.062(5) 0.084(6) 0.018(4) 0.004(4) 0.000(4)
C15 0.064(5) 0.056(4) 0.089(6) 0.007(4) 0.042(5) -0.010(4)
C16 0.046(4) 0.063(4) 0.061(4) 0.010(3) 0.012(4) 0.010(3)
O1 0.046(2) 0.045(2) 0.040(2) -0.0097(18) 0.0112(19) -0.0017(19)
O14 0.070(5) 0.116(6) 0.113(6) 0.034(5) -0.048(4) -0.005(4)
O15 0.135(7) 0.043(3) 0.143(7) -0.011(3) 0.086(6) 0.012(3)
O16 0.077(4) 0.096(4) 0.091(4) 0.048(4) 0.043(4) -0.005(4)

loop_
_atom_type_symbol
_atom_type_description
_atom_type_scat_dispersion_real
_atom_type_scat_dispersion_imag
_atom_type_scat_source
C C 0.0033 0.0016 'International Tables Vol C Tables 4.2.6.8 and 6.1.1.4'
H H 0.0000 0.0000 'International Tables Vol C Tables 4.2.6.8 and 6.1.1.4'
O O 0.0106 0.0060 'International Tables Vol C Tables 4.2.6.8 and 6.1.1.4'
Re Re -1.0185 7.2310 'International Tables Vol C Tables 4.2.6.8 and 6.1.1.4'

loop_
_geom_angle_atom_site_label_1
_geom_angle_atom_site_label_2
_geom_angle_atom_site_label_3
_geom_angle
_geom_angle_site_symmetry_1
_geom_angle_site_symmetry_3
_geom_angle_publ_flag
C16 Re1 C15 89.0(3) . . ?
C16 Re1 C14 89.0(4) . . ?
C15 Re1 C14 90.5(4) . . ?
C16 Re1 C5 96.1(3) . . ?
C15 Re1 C5 140.2(3) . . ?
C14 Re1 C5 128.9(3) . . ?
C16 Re1 C1 117.9(3) . . ?
C15 Re1 C1 151.6(3) . . ?
C14 Re1 C1 98.1(3) . . ?
C5 Re1 C1 36.1(2) . . ?
C16 Re1 C3 143.2(3) . . ?
C15 Re1 C3 93.8(3) . . ?
C14 Re1 C3 127.5(3) . . ?
C5 Re1 C3 59.8(2) . . ?
C1 Re1 C3 59.6(2) . . ?
C16 Re1 C2 153.6(3) . . ?
C15 Re1 C2 116.3(3) . . ?
C14 Re1 C2 97.6(3) . . ?
C5 Re1 C2 60.0(2) . . ?
C1 Re1 C2 35.9(3) . . ?
C3 Re1 C2 35.7(3) . . ?
C16 Re1 C4 108.4(3) . . ?
C15 Re1 C4 104.9(3) . . ?
C14 Re1 C4 156.6(3) . . ?
C5 Re1 C4 36.3(2) . . ?
C1 Re1 C4 60.2(2) . . ?
C3 Re1 C4 35.7(2) . . ?
C2 Re1 C4 59.8(2) . . ?
C5 C1 C2 108.3(6) . . ?
C5 C1 Re1 71.8(3) . . ?
C2 C1 Re1 72.9(4) . . ?
C3 C2 C1 107.6(6) . . ?
C3 C2 Re1 72.1(4) . . ?
C1 C2 Re1 71.2(3) . . ?
C2 C3 C4 109.2(6) . . ?
C2 C3 Re1 72.2(4) . . ?
C4 C3 Re1 72.3(3) . . ?
C3 C4 C5 106.9(5) . . ?
C3 C4 Re1 72.0(3) . . ?
C5 C4 Re1 70.8(3) . . ?
C1 C5 C4 108.0(5) . . ?
C1 C5 C6 125.1(5) . . ?
C4 C5 C6 126.9(5) . . ?
C1 C5 Re1 72.1(3) . . ?
C4 C5 Re1 72.8(3) . . ?
C6 C5 Re1 121.2(3) . . ?
O1 C6 C5 119.8(5) . . ?
O1 C6 C7 123.7(5) . . ?
C5 C6 C7 116.5(5) . . ?
C6 C7 C8 115.9(4) . . ?
C9 C8 C13 119.0(5) . . ?
C9 C8 C7 121.2(5) . . ?
C13 C8 C7 119.7(5) . . ?
C8 C9 C10 120.5(5) . . ?
C11 C10 C9 120.1(6) . . ?
C12 C11 C10 119.7(6) . . ?
C11 C12 C13 120.3(6) . . ?
C12 C13 C8 120.3(6) . . ?
O14 C14 Re1 177.0(9) . . ?
O15 C15 Re1 177.4(9) . . ?
O16 C16 Re1 177.9(7) . . ?

loop_
_geom_bond_atom_site_label_1
_geom_bond_atom_site_label_2
_geom_bond_distance
_geom_bond_site_symmetry_2
_geom_bond_publ_flag
Re1 C16 1.923(8) . ?
Re1 C15 1.928(9) . ?
Re1 C14 1.939(9) . ?
Re1 C5 2.291(5) . ?
Re1 C1 2.294(5) . ?
Re1 C3 2.314(6) . ?
Re1 C2 2.316(6) . ?
Re1 C4 2.318(5) . ?
C1 C5 1.421(8) . ?
C1 C2 1.421(10) . ?
C2 C3 1.418(10) . ?
C3 C4 1.419(9) . ?
C4 C5 1.437(8) . ?
C5 C6 1.500(8) . ?
C6 O1 1.227(7) . ?
C6 C7 1.508(8) . ?
C7 C8 1.514(8) . ?
C8 C9 1.390(8) . ?
C8 C13 1.400(8) . ?
C9 C10 1.402(8) . ?
C10 C11 1.390(9) . ?
C11 C12 1.388(9) . ?
C12 C13 1.398(9) . ?
C14 O14 1.119(11) . ?
C15 O15 1.155(10) . ?
C16 O16 1.149(10) . ?

loop_
_geom_torsion_atom_site_label_1
_geom_torsion_atom_site_label_2
_geom_torsion_atom_site_label_3
_geom_torsion_atom_site_label_4
_geom_torsion
_geom_torsion_site_symmetry_1
_geom_torsion_site_symmetry_2
_geom_torsion_site_symmetry_3
_geom_torsion_site_symmetry_4
_geom_torsion_publ_flag
C16 Re1 C1 C5 58.4(5) . . . . ?
C15 Re1 C1 C5 -101.9(8) . . . . ?
C14 Re1 C1 C5 151.7(5) . . . . ?
C3 Re1 C1 C5 -79.3(4) . . . . ?
C2 Re1 C1 C5 -116.5(5) . . . . ?
C4 Re1 C1 C5 -37.8(3) . . . . ?
C16 Re1 C1 C2 175.0(4) . . . . ?
C15 Re1 C1 C2 14.6(9) . . . . ?
C14 Re1 C1 C2 -91.8(5) . . . . ?
C5 Re1 C1 C2 116.5(5) . . . . ?
C3 Re1 C1 C2 37.2(4) . . . . ?
C4 Re1 C1 C2 78.7(4) . . . . ?
C5 C1 C2 C3 0.2(7) . . . . ?
Re1 C1 C2 C3 -63.4(4) . . . . ?
C5 C1 C2 Re1 63.6(4) . . . . ?
C16 Re1 C2 C3 106.4(8) . . . . ?
C15 Re1 C2 C3 -55.9(6) . . . . ?
C14 Re1 C2 C3 -150.2(5) . . . . ?
C5 Re1 C2 C3 78.9(4) . . . . ?
C1 Re1 C2 C3 116.4(6) . . . . ?
C4 Re1 C2 C3 36.7(4) . . . . ?
C16 Re1 C2 C1 -10.1(9) . . . . ?
C15 Re1 C2 C1 -172.3(5) . . . . ?
C14 Re1 C2 C1 93.3(5) . . . . ?
C5 Re1 C2 C1 -37.5(4) . . . . ?
C3 Re1 C2 C1 -116.4(6) . . . . ?
C4 Re1 C2 C1 -79.7(4) . . . . ?
C1 C2 C3 C4 -0.5(7) . . . . ?
Re1 C2 C3 C4 -63.3(4) . . . . ?
C1 C2 C3 Re1 62.8(4) . . . . ?
C16 Re1 C3 C2 -134.6(6) . . . . ?
C15 Re1 C3 C2 131.9(5) . . . . ?
C14 Re1 C3 C2 38.4(6) . . . . ?
C5 Re1 C3 C2 -79.6(4) . . . . ?
C1 Re1 C3 C2 -37.5(4) . . . . ?
C4 Re1 C3 C2 -117.6(6) . . . . ?
C16 Re1 C3 C4 -16.9(7) . . . . ?
C15 Re1 C3 C4 -110.4(5) . . . . ?
C14 Re1 C3 C4 156.0(5) . . . . ?
C5 Re1 C3 C4 38.1(4) . . . . ?
C1 Re1 C3 C4 80.1(4) . . . . ?
C2 Re1 C3 C4 117.6(6) . . . . ?
C2 C3 C4 C5 0.7(7) . . . . ?
Re1 C3 C4 C5 -62.6(4) . . . . ?
C2 C3 C4 Re1 63.3(5) . . . . ?
C16 Re1 C4 C3 169.4(4) . . . . ?
C15 Re1 C4 C3 75.4(5) . . . . ?
C14 Re1 C4 C3 -54.1(10) . . . . ?
C5 Re1 C4 C3 -115.9(5) . . . . ?
C1 Re1 C4 C3 -78.4(4) . . . . ?
C2 Re1 C4 C3 -36.7(4) . . . . ?
C16 Re1 C4 C5 -74.7(4) . . . . ?
C15 Re1 C4 C5 -168.7(4) . . . . ?
C14 Re1 C4 C5 61.8(10) . . . . ?
C1 Re1 C4 C5 37.6(3) . . . . ?
C3 Re1 C4 C5 115.9(5) . . . . ?
C2 Re1 C4 C5 79.3(4) . . . . ?
C2 C1 C5 C4 0.2(6) . . . . ?
Re1 C1 C5 C4 64.4(4) . . . . ?
C2 C1 C5 C6 179.8(5) . . . . ?
Re1 C1 C5 C6 -116.0(5) . . . . ?
C2 C1 C5 Re1 -64.2(4) . . . . ?
C3 C4 C5 C1 -0.5(6) . . . . ?
Re1 C4 C5 C1 -63.9(4) . . . . ?
C3 C4 C5 C6 179.9(5) . . . . ?
Re1 C4 C5 C6 116.5(5) . . . . ?
C3 C4 C5 Re1 63.4(4) . . . . ?
C16 Re1 C5 C1 -130.8(4) . . . . ?
C15 Re1 C5 C1 133.4(5) . . . . ?
C14 Re1 C5 C1 -37.1(6) . . . . ?
C3 Re1 C5 C1 78.8(4) . . . . ?
C2 Re1 C5 C1 37.3(4) . . . . ?
C4 Re1 C5 C1 116.1(5) . . . . ?
C16 Re1 C5 C4 113.1(4) . . . . ?
C15 Re1 C5 C4 17.2(6) . . . . ?
C14 Re1 C5 C4 -153.2(5) . . . . ?
C1 Re1 C5 C4 -116.1(5) . . . . ?
C3 Re1 C5 C4 -37.4(4) . . . . ?
C2 Re1 C5 C4 -78.8(4) . . . . ?
C16 Re1 C5 C6 -10.1(5) . . . . ?
C15 Re1 C5 C6 -105.9(5) . . . . ?
C14 Re1 C5 C6 83.6(6) . . . . ?
C1 Re1 C5 C6 120.7(6) . . . . ?
C3 Re1 C5 C6 -160.5(5) . . . . ?
C2 Re1 C5 C6 158.0(5) . . . . ?
C4 Re1 C5 C6 -123.2(6) . . . . ?
C1 C5 C6 O1 -3.9(8) . . . . ?
C4 C5 C6 O1 175.6(5) . . . . ?
Re1 C5 C6 O1 -93.0(6) . . . . ?
C1 C5 C6 C7 177.5(5) . . . . ?
C4 C5 C6 C7 -3.0(8) . . . . ?
Re1 C5 C6 C7 88.3(5) . . . . ?
O1 C6 C7 C8 5.3(8) . . . . ?
C5 C6 C7 C8 -176.1(5) . . . . ?
C6 C7 C8 C9 -109.9(6) . . . . ?
C6 C7 C8 C13 72.6(7) . . . . ?
C13 C8 C9 C10 -0.5(8) . . . . ?
C7 C8 C9 C10 -178.1(5) . . . . ?
C8 C9 C10 C11 0.7(9) . . . . ?
C9 C10 C11 C12 0.2(9) . . . . ?
C10 C11 C12 C13 -1.3(9) . . . . ?
C11 C12 C13 C8 1.4(8) . . . . ?
C9 C8 C13 C12 -0.5(8) . . . . ?
C7 C8 C13 C12 177.1(5) . . . . ?
C16 Re1 C14 O14 101(20) . . . . ?
C15 Re1 C14 O14 -170(20) . . . . ?
C5 Re1 C14 O14 4(20) . . . . ?
C1 Re1 C14 O14 -17(20) . . . . ?
C3 Re1 C14 O14 -75(20) . . . . ?
C2 Re1 C14 O14 -53(20) . . . . ?
C4 Re1 C14 O14 -38(20) . . . . ?
C16 Re1 C15 O15 -139(18) . . . . ?
C14 Re1 C15 O15 132(18) . . . . ?
C5 Re1 C15 O15 -40(18) . . . . ?
C1 Re1 C15 O15 24(18) . . . . ?
C3 Re1 C15 O15 5(18) . . . . ?
C2 Re1 C15 O15 34(18) . . . . ?
C4 Re1 C15 O15 -30(18) . . . . ?
C15 Re1 C16 O16 147(22) . . . . ?
C14 Re1 C16 O16 -123(22) . . . . ?
C5 Re1 C16 O16 6(22) . . . . ?
C1 Re1 C16 O16 -24(23) . . . . ?
C3 Re1 C16 O16 52(23) . . . . ?
C2 Re1 C16 O16 -17(23) . . . . ?
C4 Re1 C16 O16 41(22) . . . . ?
